data_7011242
loop_
_publ_author_name
'Elena V. Grachova'
'Peter Jutzi'
'Beate Neumann'
'Lars O. Schebaum'
'Hans-Georg Stammler'
'Sergey P. Tunik'

_publ_section_title
;
 Unusual selective substitution of triply bridging carbonyl ligands for
 GaCp* in Rh6(CO)16. Synthesis and structural characterization of the
 Rh6(\m3-CO)4 &#x2212;x(\m3-GaCp*)x(CO)12 clusters, x&#x00A0;= 1--4
;
_journal_issue 3
_journal_name_full 'J. Chem. Soc., Dalton Trans.'
_journal_page_first 302
_journal_page_last 304
_journal_paper_doi 10.1039/b109327d
_journal_year 2002
_chemical_formula_moiety 'C25 H15 Ga O15 Rh6'
_chemical_formula_sum 'C25 H15 Ga O15 Rh6'
_chemical_formula_weight 1242.55
_chemical_name_systematic ?
_space_group_IT_number 14
_symmetry_cell_setting monoclinic
_symmetry_space_group_name_Hall '-P 2yn'
_symmetry_space_group_name_H-M 'P 1 21/n 1'
_atom_sites_solution_hydrogens geom
_atom_sites_solution_primary direct
_atom_sites_solution_secondary difmap
_audit_creation_method SHELXL-97
_cell_angle_alpha 90.00
_cell_angle_beta 98.2290(11)
_cell_angle_gamma 90.00
_cell_formula_units_Z 4
_cell_length_a 12.5540(3)
_cell_length_b 15.5970(4)
_cell_length_c 17.1100(5)
_cell_measurement_reflns_used 9576
_cell_measurement_temperature 100(2)
_cell_measurement_theta_max 30.034
_cell_measurement_theta_min 2.037
_cell_volume 3315.72(15)
_computing_cell_refinement 'HKL Scalepack (Otwinowski & Minor 1997)'
_computing_data_collection KappaCCD
_computing_data_reduction 'Denzo and Scalepak (Otwinowski & Minor, 1997)'
_computing_molecular_graphics 'SHELXTL-PLUS (1990)'
_computing_publication_material 'SHELXL-97 (Sheldrick, 1997)'
_computing_structure_refinement 'SHELXL-97 (Sheldrick, 1997)'
_computing_structure_solution 'SHELXS-97 (Sheldrick, 1990)'
_diffrn_ambient_temperature 100(2)
_diffrn_measured_fraction_theta_full 0.991
_diffrn_measured_fraction_theta_max 0.991
_diffrn_measurement_device_type KappaCCD
_diffrn_measurement_method 'CCD; rotation images; thick slices'
_diffrn_radiation_monochromator graphite
_diffrn_radiation_source 'fine-focus sealed tube'
_diffrn_radiation_type MoK\a
_diffrn_radiation_wavelength 0.71073
_diffrn_reflns_av_R_equivalents 0.090
_diffrn_reflns_av_sigmaI/netI 0.0651
_diffrn_reflns_limit_h_max 17
_diffrn_reflns_limit_h_min 0
_diffrn_reflns_limit_k_max 21
_diffrn_reflns_limit_k_min 0
_diffrn_reflns_limit_l_max 23
_diffrn_reflns_limit_l_min -24
_diffrn_reflns_number 68198
_diffrn_reflns_theta_full 29.99
_diffrn_reflns_theta_max 29.99
_diffrn_reflns_theta_min 2.10
_exptl_absorpt_coefficient_mu 3.779
_exptl_absorpt_correction_T_max 0.9283
_exptl_absorpt_correction_T_min 0.4641
_exptl_absorpt_correction_type multi-scan
_exptl_crystal_colour brown
_exptl_crystal_density_diffrn 2.489
_exptl_crystal_density_method 'not measured'
_exptl_crystal_description plate
_exptl_crystal_F_000 2344
_exptl_crystal_size_max 0.24
_exptl_crystal_size_mid 0.20
_exptl_crystal_size_min 0.02
_refine_diff_density_max 1.548
_refine_diff_density_min -1.472
_refine_diff_density_rms 0.219
_refine_ls_extinction_method none
_refine_ls_goodness_of_fit_ref 1.038
_refine_ls_hydrogen_treatment mixed
_refine_ls_matrix_type full
_refine_ls_number_parameters 429
_refine_ls_number_reflns 9563
_refine_ls_number_restraints 0
_refine_ls_restrained_S_all 1.038
_refine_ls_R_factor_all 0.0891
_refine_ls_R_factor_gt 0.0435
_refine_ls_shift/su_max 0.001
_refine_ls_shift/su_mean 0.000
_refine_ls_structure_factor_coef Fsqd
_refine_ls_weighting_details 'calc w=1/[\s^2^(Fo^2^)+(0.0398P)^2^+9.0941P] where P=(Fo^2^+2Fc^2^)/3'
_refine_ls_weighting_scheme calc
_refine_ls_wR_factor_gt 0.0827
_refine_ls_wR_factor_ref 0.0986
_reflns_number_gt 6281
_reflns_number_total 9563
_reflns_threshold_expression >2sigma(I)
_cod_data_source_file b109327d.txt
_cod_data_source_block compound1
_cod_depositor_comments
;
The following automatic conversions were performed:
'_atom_site_symetry_multiplicity' tag replaced with
'_atom_site_symmetry_multiplicity'.

Automatic conversion script
Id: cif_correct_tags 1440 2010-10-19 06:21:57Z saulius 

The following automatic conversions were performed:
'_symmetry_cell_setting' value 'Monoclinic' changed to 'monoclinic'
according to '/home/saulius/struct/CIF-dictionaries/cif_core.dic'
dictionary named 'cif_core.dic' version 2.4.1 from 2010-06-29.

Automatic conversion script
Id: cif_fix_enum 1527 2010-12-29 10:47:43Z saulius 
;
_cod_original_sg_symbol_H-M 'P 21/n'
_cod_database_code 7011242

loop_
_symmetry_equiv_pos_as_xyz
'x, y, z'
'-x+1/2, y+1/2, -z+1/2'
'-x, -y, -z'
'x-1/2, -y-1/2, z-1/2'

loop_
_atom_site_label
_atom_site_type_symbol
_atom_site_fract_x
_atom_site_fract_y
_atom_site_fract_z
_atom_site_U_iso_or_equiv
_atom_site_adp_type
_atom_site_occupancy
_atom_site_symmetry_multiplicity
_atom_site_calc_flag
_atom_site_refinement_flags
_atom_site_disorder_assembly
_atom_site_disorder_group
Rh1 Rh 0.79318(3) 0.17132(2) 0.18707(2) 0.01731(10) Uani 1 1 d . . .
Rh2 Rh 0.77636(3) 0.34976(2) 0.14949(2) 0.01664(10) Uani 1 1 d . . .
Rh3 Rh 0.74073(3) 0.22588(2) 0.02859(2) 0.01685(10) Uani 1 1 d . . .
Rh4 Rh 0.58881(3) 0.14882(3) 0.10896(2) 0.01838(10) Uani 1 1 d . . .
Rh5 Rh 0.62680(3) 0.27072(3) 0.22652(2) 0.01781(10) Uani 1 1 d . . .
Rh6 Rh 0.57213(3) 0.32051(3) 0.07065(2) 0.01785(10) Uani 1 1 d . . .
Ga1 Ga 0.92844(5) 0.25247(4) 0.11521(3) 0.02020(13) Uani 1 1 d . . .
O1 O 0.8764(3) 0.0025(2) 0.1328(2) 0.0310(10) Uani 1 1 d . . .
O2 O 0.9227(4) 0.1612(3) 0.3511(2) 0.0357(10) Uani 1 1 d . . .
O3 O 0.9163(3) 0.4155(2) 0.2965(2) 0.0294(9) Uani 1 1 d . . .
O4 O 0.8242(4) 0.4976(3) 0.0450(2) 0.0389(11) Uani 1 1 d . . .
O5 O 0.7864(3) 0.3498(3) -0.0989(2) 0.0324(10) Uani 1 1 d . . .
O6 O 0.8022(4) 0.0705(3) -0.0629(2) 0.0373(11) Uani 1 1 d . . .
O7 O 0.6340(3) 0.0819(2) 0.2824(2) 0.0252(9) Uani 1 1 d . . .
O8 O 0.5965(3) 0.4666(2) 0.1939(2) 0.0249(9) Uani 1 1 d . . .
O9 O 0.5156(3) 0.1901(2) -0.0667(2) 0.0240(8) Uani 1 1 d . . .
O10 O 0.6265(3) -0.0265(2) 0.0408(2) 0.0311(10) Uani 1 1 d . . .
O11 O 0.3530(4) 0.1173(3) 0.1230(3) 0.0501(13) Uani 1 1 d . . .
O12 O 0.7429(3) 0.3108(3) 0.3915(2) 0.0321(10) Uani 1 1 d . . .
O13 O 0.4033(4) 0.2780(4) 0.2743(3) 0.0605(15) Uani 1 1 d . . .
O14 O 0.5840(3) 0.4597(2) -0.0525(2) 0.0302(9) Uani 1 1 d . . .
O15 O 0.3297(4) 0.3370(3) 0.0665(3) 0.0472(12) Uani 1 1 d . . .
C1 C 0.8470(5) 0.0654(3) 0.1551(3) 0.0231(12) Uani 1 1 d . . .
C2 C 0.8777(5) 0.1685(3) 0.2889(3) 0.0246(12) Uani 1 1 d . . .
C3 C 0.8639(4) 0.3908(3) 0.2412(3) 0.0196(11) Uani 1 1 d . . .
C4 C 0.8096(4) 0.4417(4) 0.0856(3) 0.0233(12) Uani 1 1 d . . .
C5 C 0.7707(5) 0.3024(3) -0.0509(3) 0.0238(12) Uani 1 1 d . . .
C6 C 0.7812(5) 0.1277(4) -0.0269(3) 0.0231(12) Uani 1 1 d . . .
C7 C 0.6494(5) 0.1324(3) 0.2343(3) 0.0247(12) Uani 1 1 d . . .
C8 C 0.6241(5) 0.3997(4) 0.1732(3) 0.0237(12) Uani 1 1 d . . .
C9 C 0.5666(4) 0.2087(3) -0.0069(3) 0.0201(11) Uani 1 1 d . . .
C10 C 0.6110(5) 0.0374(3) 0.0686(3) 0.0227(12) Uani 1 1 d . . .
C11 C 0.4410(5) 0.1292(4) 0.1176(3) 0.0301(14) Uani 1 1 d . . .
C12 C 0.6992(4) 0.2969(3) 0.3296(3) 0.0219(11) Uani 1 1 d . . .
C13 C 0.4857(5) 0.2754(4) 0.2554(4) 0.0326(14) Uani 1 1 d . . .
C14 C 0.5780(4) 0.4073(3) -0.0074(3) 0.0232(12) Uani 1 1 d . . .
C15 C 0.4201(5) 0.3307(4) 0.0678(3) 0.0264(13) Uani 1 1 d . . .
C16 C 1.0661(4) 0.2844(3) 0.0501(3) 0.0216(11) Uani 1 1 d . . .
C17 C 1.0761(4) 0.1953(4) 0.0720(3) 0.0252(12) Uani 1 1 d . . .
C18 C 1.0994(5) 0.1920(4) 0.1556(3) 0.0261(12) Uani 1 1 d . . .
C19 C 1.1044(4) 0.2770(4) 0.1854(3) 0.0256(12) Uani 1 1 d . . .
C20 C 1.0843(4) 0.3345(4) 0.1201(3) 0.0258(13) Uani 1 1 d . . .
C21 C 1.0516(5) 0.3188(4) -0.0330(3) 0.0291(13) Uani 1 1 d . . .
H21A H 1.0105 0.3724 -0.0353 0.044 Uiso 1 1 calc R . .
H21B H 1.0127 0.2767 -0.0688 0.044 Uiso 1 1 calc R . .
H21C H 1.1223 0.3298 -0.0489 0.044 Uiso 1 1 calc R . .
C22 C 1.0713(5) 0.1213(4) 0.0157(3) 0.0260(12) Uani 1 1 d . . .
H22A H 1.1444 0.1053 0.0078 0.039 Uiso 1 1 calc R . .
H22B H 1.0299 0.1379 -0.0350 0.039 Uiso 1 1 calc R . .
H22C H 1.0363 0.0724 0.0375 0.039 Uiso 1 1 calc R . .
C23 C 1.1217(5) 0.1124(4) 0.2049(4) 0.0344(15) Uani 1 1 d . . .
H23A H 1.1950 0.1149 0.2336 0.052 Uiso 1 1 calc R . .
H23B H 1.1145 0.0619 0.1704 0.052 Uiso 1 1 calc R . .
H23C H 1.0702 0.1084 0.2426 0.052 Uiso 1 1 calc R . .
C24 C 1.1320(5) 0.3022(4) 0.2708(3) 0.0351(15) Uani 1 1 d . . .
H24A H 1.0909 0.2667 0.3031 0.053 Uiso 1 1 calc R . .
H24B H 1.1138 0.3627 0.2771 0.053 Uiso 1 1 calc R . .
H24C H 1.2091 0.2937 0.2878 0.053 Uiso 1 1 calc R . .
C25 C 1.0892(5) 0.4310(4) 0.1251(4) 0.0327(14) Uani 1 1 d . . .
H25A H 1.1645 0.4494 0.1359 0.049 Uiso 1 1 calc R . .
H25B H 1.0507 0.4505 0.1677 0.049 Uiso 1 1 calc R . .
H25C H 1.0556 0.4556 0.0749 0.049 Uiso 1 1 calc R . .

loop_
_atom_site_aniso_label
_atom_site_aniso_U_11
_atom_site_aniso_U_22
_atom_site_aniso_U_33
_atom_site_aniso_U_23
_atom_site_aniso_U_13
_atom_site_aniso_U_12
Rh1 0.0229(2) 0.0157(2) 0.01240(19) -0.00005(15) -0.00092(16) 0.00088(16)
Rh2 0.0215(2) 0.0149(2) 0.01295(19) -0.00015(14) 0.00047(16) -0.00086(16)
Rh3 0.0216(2) 0.0159(2) 0.01242(19) -0.00035(14) 0.00033(16) 0.00025(16)
Rh4 0.0227(2) 0.0173(2) 0.0141(2) -0.00004(15) -0.00082(16) -0.00322(16)
Rh5 0.0216(2) 0.0184(2) 0.01316(19) -0.00051(15) 0.00174(16) -0.00084(16)
Rh6 0.0205(2) 0.0177(2) 0.01437(19) 0.00023(15) -0.00076(16) 0.00182(16)
Ga1 0.0215(3) 0.0216(3) 0.0172(3) -0.0009(2) 0.0016(2) 0.0005(2)
O1 0.043(3) 0.027(2) 0.022(2) -0.0002(17) 0.0010(18) 0.0077(19)
O2 0.047(3) 0.031(2) 0.024(2) -0.0032(18) -0.014(2) 0.005(2)
O3 0.039(3) 0.027(2) 0.020(2) -0.0003(16) -0.0039(18) -0.0030(18)
O4 0.059(3) 0.031(2) 0.024(2) 0.0038(18) -0.002(2) -0.014(2)
O5 0.043(3) 0.030(2) 0.023(2) 0.0045(18) 0.0016(19) -0.0026(19)
O6 0.054(3) 0.030(2) 0.028(2) -0.0073(18) 0.004(2) 0.010(2)
O7 0.036(2) 0.021(2) 0.0183(19) 0.0021(15) 0.0025(17) -0.0017(17)
O8 0.034(2) 0.022(2) 0.0175(19) -0.0014(15) 0.0009(17) 0.0031(17)
O9 0.030(2) 0.027(2) 0.0143(18) -0.0001(15) 0.0009(16) -0.0042(17)
O10 0.043(3) 0.022(2) 0.026(2) -0.0068(17) -0.0006(19) -0.0020(18)
O11 0.037(3) 0.067(3) 0.048(3) -0.013(3) 0.014(2) -0.016(3)
O12 0.038(3) 0.040(2) 0.019(2) -0.0050(18) 0.0030(18) -0.007(2)
O13 0.033(3) 0.109(5) 0.042(3) 0.011(3) 0.014(2) 0.006(3)
O14 0.041(3) 0.024(2) 0.024(2) 0.0064(17) 0.0018(19) 0.0028(18)
O15 0.028(3) 0.054(3) 0.061(3) 0.005(2) 0.011(2) 0.008(2)
C1 0.034(3) 0.018(3) 0.017(3) 0.001(2) 0.000(2) 0.003(2)
C2 0.023(3) 0.023(3) 0.026(3) 0.001(2) 0.000(2) -0.002(2)
C3 0.026(3) 0.014(3) 0.019(3) 0.003(2) 0.001(2) 0.002(2)
C4 0.027(3) 0.028(3) 0.014(3) -0.003(2) -0.002(2) -0.008(2)
C5 0.030(3) 0.022(3) 0.018(3) -0.007(2) 0.001(2) 0.000(2)
C6 0.025(3) 0.024(3) 0.019(3) 0.003(2) 0.000(2) 0.000(2)
C7 0.034(3) 0.020(3) 0.019(3) -0.003(2) -0.001(2) 0.002(2)
C8 0.032(3) 0.024(3) 0.013(2) -0.003(2) -0.003(2) -0.004(2)
C9 0.024(3) 0.018(3) 0.018(3) 0.003(2) 0.001(2) 0.006(2)
C10 0.028(3) 0.022(3) 0.016(3) 0.003(2) -0.005(2) -0.005(2)
C11 0.035(4) 0.030(3) 0.026(3) -0.007(2) 0.008(3) -0.006(3)
C12 0.023(3) 0.022(3) 0.021(3) -0.002(2) 0.004(2) -0.002(2)
C13 0.029(4) 0.046(4) 0.025(3) 0.006(3) 0.009(3) 0.002(3)
C14 0.025(3) 0.022(3) 0.021(3) -0.004(2) -0.005(2) 0.000(2)
C15 0.023(3) 0.030(3) 0.024(3) -0.002(2) -0.001(2) 0.002(2)
C16 0.023(3) 0.022(3) 0.020(3) -0.001(2) 0.005(2) 0.001(2)
C17 0.022(3) 0.030(3) 0.025(3) 0.002(2) 0.007(2) 0.000(2)
C18 0.022(3) 0.036(3) 0.020(3) 0.002(2) 0.004(2) 0.005(3)
C19 0.019(3) 0.035(3) 0.021(3) -0.002(2) 0.000(2) -0.002(2)
C20 0.024(3) 0.030(3) 0.024(3) -0.009(2) 0.008(2) -0.004(2)
C21 0.040(4) 0.025(3) 0.023(3) -0.003(2) 0.009(3) -0.001(3)
C22 0.026(3) 0.025(3) 0.028(3) 0.000(2) 0.009(2) 0.004(2)
C23 0.031(4) 0.041(4) 0.032(3) 0.011(3) 0.007(3) 0.012(3)
C24 0.030(4) 0.051(4) 0.023(3) -0.004(3) 0.000(3) 0.004(3)
C25 0.038(4) 0.029(3) 0.032(3) -0.005(3) 0.006(3) -0.008(3)

loop_
_atom_type_symbol
_atom_type_description
_atom_type_scat_dispersion_real
_atom_type_scat_dispersion_imag
_atom_type_scat_source
C C 0.0033 0.0016 'International Tables Vol C Tables 4.2.6.8 and 6.1.1.4'
H H 0.0000 0.0000 'International Tables Vol C Tables 4.2.6.8 and 6.1.1.4'
O O 0.0106 0.0060 'International Tables Vol C Tables 4.2.6.8 and 6.1.1.4'
Ga Ga 0.2307 1.6083 'International Tables Vol C Tables 4.2.6.8 and 6.1.1.4'
Rh Rh -1.1178 0.9187 'International Tables Vol C Tables 4.2.6.8 and 6.1.1.4'

loop_
_geom_angle_atom_site_label_1
_geom_angle_atom_site_label_2
_geom_angle_atom_site_label_3
_geom_angle
_geom_angle_site_symmetry_1
_geom_angle_site_symmetry_3
_geom_angle_publ_flag
C1 Rh1 C2 93.9(2) . . ?
C1 Rh1 C7 102.3(2) . . ?
C2 Rh1 C7 92.1(2) . . ?
C1 Rh1 Ga1 90.25(17) . . ?
C2 Rh1 Ga1 97.43(17) . . ?
C7 Rh1 Ga1 163.67(15) . . ?
C1 Rh1 Rh4 95.46(17) . . ?
C2 Rh1 Rh4 143.37(17) . . ?
C7 Rh1 Rh4 51.27(14) . . ?
Ga1 Rh1 Rh4 117.82(2) . . ?
C1 Rh1 Rh5 150.85(18) . . ?
C2 Rh1 Rh5 97.53(17) . . ?
C7 Rh1 Rh5 50.70(14) . . ?
Ga1 Rh1 Rh5 114.55(2) . . ?
Rh4 Rh1 Rh5 60.200(15) . . ?
C1 Rh1 Rh3 91.70(16) . . ?
C2 Rh1 Rh3 154.95(17) . . ?
C7 Rh1 Rh3 110.47(14) . . ?
Ga1 Rh1 Rh3 58.119(17) . . ?
Rh4 Rh1 Rh3 59.851(14) . . ?
Rh5 Rh1 Rh3 89.140(16) . . ?
C1 Rh1 Rh2 143.36(16) . . ?
C2 Rh1 Rh2 103.99(16) . . ?
C7 Rh1 Rh2 108.55(14) . . ?
Ga1 Rh1 Rh2 56.278(17) . . ?
Rh4 Rh1 Rh2 88.921(16) . . ?
Rh5 Rh1 Rh2 58.272(14) . . ?
Rh3 Rh1 Rh2 59.444(13) . . ?
C4 Rh2 C3 94.2(2) . . ?
C4 Rh2 C8 96.3(2) . . ?
C3 Rh2 C8 98.4(2) . . ?
C4 Rh2 Ga1 94.77(18) . . ?
C3 Rh2 Ga1 91.54(16) . . ?
C8 Rh2 Ga1 164.46(15) . . ?
C4 Rh2 Rh5 147.76(18) . . ?
C3 Rh2 Rh5 96.32(16) . . ?
C8 Rh2 Rh5 52.00(15) . . ?
Ga1 Rh2 Rh5 115.27(2) . . ?
C4 Rh2 Rh6 96.30(16) . . ?
C3 Rh2 Rh6 148.15(16) . . ?
C8 Rh2 Rh6 50.56(14) . . ?
Ga1 Rh2 Rh6 117.34(2) . . ?
Rh5 Rh2 Rh6 60.485(15) . . ?
C4 Rh2 Rh3 96.94(16) . . ?
C3 Rh2 Rh3 148.44(15) . . ?
C8 Rh2 Rh3 109.50(14) . . ?
Ga1 Rh2 Rh3 58.210(17) . . ?
Rh5 Rh2 Rh3 89.820(16) . . ?
Rh6 Rh2 Rh3 59.279(14) . . ?
C4 Rh2 Rh1 148.83(17) . . ?
C3 Rh2 Rh1 97.33(15) . . ?
C8 Rh2 Rh1 110.40(15) . . ?
Ga1 Rh2 Rh1 56.164(18) . . ?
Rh5 Rh2 Rh1 59.108(14) . . ?
Rh6 Rh2 Rh1 88.997(16) . . ?
Rh3 Rh2 Rh1 59.762(14) . . ?
C5 Rh3 C6 93.1(2) . . ?
C5 Rh3 C9 99.8(2) . . ?
C6 Rh3 C9 95.2(2) . . ?
C5 Rh3 Ga1 92.97(17) . . ?
C6 Rh3 Ga1 97.22(17) . . ?
C9 Rh3 Ga1 161.67(14) . . ?
C5 Rh3 Rh6 95.12(17) . . ?
C6 Rh3 Rh6 145.88(17) . . ?
C9 Rh3 Rh6 50.81(13) . . ?
Ga1 Rh3 Rh6 115.31(2) . . ?
C5 Rh3 Rh4 148.39(18) . . ?
C6 Rh3 Rh4 98.61(17) . . ?
C9 Rh3 Rh4 50.10(13) . . ?
Ga1 Rh3 Rh4 114.35(2) . . ?
Rh6 Rh3 Rh4 59.729(15) . . ?
C5 Rh3 Rh2 93.94(16) . . ?
C6 Rh3 Rh2 152.78(16) . . ?
C9 Rh3 Rh2 109.46(14) . . ?
Ga1 Rh3 Rh2 56.178(17) . . ?
Rh6 Rh3 Rh2 59.274(14) . . ?
Rh4 Rh3 Rh2 88.939(16) . . ?
C5 Rh3 Rh1 146.96(16) . . ?
C6 Rh3 Rh1 101.15(16) . . ?
C9 Rh3 Rh1 108.28(14) . . ?
Ga1 Rh3 Rh1 55.981(17) . . ?
Rh6 Rh3 Rh1 89.594(16) . . ?
Rh4 Rh3 Rh1 58.507(14) . . ?
Rh2 Rh3 Rh1 60.794(14) . . ?
C10 Rh4 C11 94.4(2) . . ?
C10 Rh4 C9 93.8(2) . . ?
C11 Rh4 C9 98.1(2) . . ?
C10 Rh4 C7 101.6(2) . . ?
C11 Rh4 C7 96.3(2) . . ?
C9 Rh4 C7 158.0(2) . . ?
C10 Rh4 Rh1 96.79(16) . . ?
C11 Rh4 Rh1 146.71(18) . . ?
C9 Rh4 Rh1 112.27(15) . . ?
C7 Rh4 Rh1 50.70(16) . . ?
C10 Rh4 Rh6 144.04(15) . . ?
C11 Rh4 Rh6 97.61(18) . . ?
C9 Rh4 Rh6 50.98(14) . . ?
C7 Rh4 Rh6 110.55(14) . . ?
Rh1 Rh4 Rh6 91.459(17) . . ?
C10 Rh4 Rh5 150.92(15) . . ?
C11 Rh4 Rh5 97.02(17) . . ?
C9 Rh4 Rh5 110.81(14) . . ?
C7 Rh4 Rh5 50.65(14) . . ?
Rh1 Rh4 Rh5 60.276(15) . . ?
Rh6 Rh4 Rh5 60.230(14) . . ?
C10 Rh4 Rh3 93.92(17) . . ?
C11 Rh4 Rh3 148.43(19) . . ?
C9 Rh4 Rh3 50.98(15) . . ?
C7 Rh4 Rh3 111.67(16) . . ?
Rh1 Rh4 Rh3 61.642(15) . . ?
Rh6 Rh4 Rh3 59.773(14) . . ?
Rh5 Rh4 Rh3 90.196(17) . . ?
C13 Rh5 C12 95.1(2) . . ?
C13 Rh5 C7 98.0(2) . . ?
C12 Rh5 C7 96.6(2) . . ?
C13 Rh5 C8 96.5(2) . . ?
C12 Rh5 C8 99.4(2) . . ?
C7 Rh5 C8 157.3(2) . . ?
C13 Rh5 Rh2 146.54(19) . . ?
C12 Rh5 Rh2 94.59(16) . . ?
C7 Rh5 Rh2 112.55(16) . . ?
C8 Rh5 Rh2 50.30(15) . . ?
C13 Rh5 Rh4 98.35(19) . . ?
C12 Rh5 Rh4 146.19(16) . . ?
C7 Rh5 Rh4 50.90(14) . . ?
C8 Rh5 Rh4 109.62(13) . . ?
Rh2 Rh5 Rh4 91.044(17) . . ?
C13 Rh5 Rh1 148.0(2) . . ?
C12 Rh5 Rh1 93.99(16) . . ?
C7 Rh5 Rh1 50.39(16) . . ?
C8 Rh5 Rh1 112.20(15) . . ?
Rh2 Rh5 Rh1 62.621(15) . . ?
Rh4 Rh5 Rh1 59.524(15) . . ?
C13 Rh5 Rh6 97.34(18) . . ?
C12 Rh5 Rh6 148.16(16) . . ?
C7 Rh5 Rh6 110.43(14) . . ?
C8 Rh5 Rh6 50.13(13) . . ?
Rh2 Rh5 Rh6 60.148(15) . . ?
Rh4 Rh5 Rh6 59.857(14) . . ?
Rh1 Rh5 Rh6 90.796(17) . . ?
C15 Rh6 C14 93.5(2) . . ?
C15 Rh6 C8 99.1(2) . . ?
C14 Rh6 C8 97.2(2) . . ?
C15 Rh6 C9 96.1(2) . . ?
C14 Rh6 C9 98.2(2) . . ?
C8 Rh6 C9 157.7(2) . . ?
C15 Rh6 Rh4 97.40(17) . . ?
C14 Rh6 Rh4 147.67(16) . . ?
C8 Rh6 Rh4 110.92(14) . . ?
C9 Rh6 Rh4 50.53(13) . . ?
C15 Rh6 Rh2 148.73(17) . . ?
C14 Rh6 Rh2 95.64(16) . . ?
C8 Rh6 Rh2 50.14(16) . . ?
C9 Rh6 Rh2 112.04(14) . . ?
Rh4 Rh6 Rh2 90.617(17) . . ?
C15 Rh6 Rh3 147.08(17) . . ?
C14 Rh6 Rh3 95.09(17) . . ?
C8 Rh6 Rh3 111.25(16) . . ?
C9 Rh6 Rh3 51.25(14) . . ?
Rh4 Rh6 Rh3 60.499(15) . . ?
Rh2 Rh6 Rh3 61.447(15) . . ?
C15 Rh6 Rh5 99.06(17) . . ?
C14 Rh6 Rh5 147.48(16) . . ?
C8 Rh6 Rh5 51.39(14) . . ?
C9 Rh6 Rh5 110.04(13) . . ?
Rh4 Rh6 Rh5 59.913(14) . . ?
Rh2 Rh6 Rh5 59.368(14) . . ?
Rh3 Rh6 Rh5 90.433(17) . . ?
C16 Ga1 C17 37.19(19) . . ?
C16 Ga1 C20 36.11(18) . . ?
C17 Ga1 C20 60.5(2) . . ?
C16 Ga1 C18 60.02(19) . . ?
C17 Ga1 C18 35.69(19) . . ?
C20 Ga1 C18 58.9(2) . . ?
C16 Ga1 C19 59.40(19) . . ?
C17 Ga1 C19 59.2(2) . . ?
C20 Ga1 C19 35.16(19) . . ?
C18 Ga1 C19 34.8(2) . . ?
C16 Ga1 Rh1 163.14(14) . . ?
C17 Ga1 Rh1 126.03(14) . . ?
C20 Ga1 Rh1 149.68(14) . . ?
C18 Ga1 Rh1 107.41(14) . . ?
C19 Ga1 Rh1 117.74(14) . . ?
C16 Ga1 Rh2 129.22(14) . . ?
C17 Ga1 Rh2 166.41(14) . . ?
C20 Ga1 Rh2 108.38(14) . . ?
C18 Ga1 Rh2 147.58(14) . . ?
C19 Ga1 Rh2 116.99(14) . . ?
Rh1 Ga1 Rh2 67.557(19) . . ?
C16 Ga1 Rh3 116.57(14) . . ?
C17 Ga1 Rh3 117.46(14) . . ?
C20 Ga1 Rh3 141.89(15) . . ?
C18 Ga1 Rh3 143.84(15) . . ?
C19 Ga1 Rh3 175.94(14) . . ?
Rh1 Ga1 Rh3 65.900(19) . . ?
Rh2 Ga1 Rh3 65.612(19) . . ?
O1 C1 Rh1 176.9(5) . . ?
O2 C2 Rh1 174.1(5) . . ?
O3 C3 Rh2 179.8(6) . . ?
O4 C4 Rh2 176.3(5) . . ?
O5 C5 Rh3 178.2(5) . . ?
O6 C6 Rh3 176.8(5) . . ?
O7 C7 Rh1 132.7(5) . . ?
O7 C7 Rh5 132.4(4) . . ?
Rh1 C7 Rh5 78.91(19) . . ?
O7 C7 Rh4 134.2(4) . . ?
Rh1 C7 Rh4 78.03(19) . . ?
Rh5 C7 Rh4 78.46(18) . . ?
O8 C8 Rh2 133.5(4) . . ?
O8 C8 Rh6 133.2(4) . . ?
Rh2 C8 Rh6 79.30(19) . . ?
O8 C8 Rh5 132.5(4) . . ?
Rh2 C8 Rh5 77.70(19) . . ?
Rh6 C8 Rh5 78.48(18) . . ?
O9 C9 Rh4 132.7(4) . . ?
O9 C9 Rh6 134.3(4) . . ?
Rh4 C9 Rh6 78.49(17) . . ?
O9 C9 Rh3 132.3(4) . . ?
Rh4 C9 Rh3 78.92(17) . . ?
Rh6 C9 Rh3 77.94(18) . . ?
O10 C10 Rh4 175.9(5) . . ?
O11 C11 Rh4 179.7(7) . . ?
O12 C12 Rh5 178.5(5) . . ?
O13 C13 Rh5 178.4(6) . . ?
O14 C14 Rh6 178.1(5) . . ?
O15 C15 Rh6 179.6(6) . . ?
C20 C16 C17 108.3(5) . . ?
C20 C16 C21 125.7(5) . . ?
C17 C16 C21 125.7(5) . . ?
C20 C16 Ga1 75.3(3) . . ?
C17 C16 Ga1 72.6(3) . . ?
C21 C16 Ga1 123.4(4) . . ?
C18 C17 C16 107.1(5) . . ?
C18 C17 C22 127.1(5) . . ?
C16 C17 C22 125.6(5) . . ?
C18 C17 Ga1 75.3(3) . . ?
C16 C17 Ga1 70.2(3) . . ?
C22 C17 Ga1 123.5(4) . . ?
C19 C18 C17 108.7(5) . . ?
C19 C18 C23 125.2(5) . . ?
C17 C18 C23 126.1(5) . . ?
C19 C18 Ga1 73.9(3) . . ?
C17 C18 Ga1 69.0(3) . . ?
C23 C18 Ga1 125.7(4) . . ?
C18 C19 C20 108.2(5) . . ?
C18 C19 C24 125.8(5) . . ?
C20 C19 C24 126.0(5) . . ?
C18 C19 Ga1 71.3(3) . . ?
C20 C19 Ga1 70.1(3) . . ?
C24 C19 Ga1 126.7(4) . . ?
C16 C20 C19 107.7(5) . . ?
C16 C20 C25 126.7(5) . . ?
C19 C20 C25 125.5(5) . . ?
C16 C20 Ga1 68.6(3) . . ?
C19 C20 Ga1 74.7(3) . . ?
C25 C20 Ga1 125.2(4) . . ?

loop_
_geom_bond_atom_site_label_1
_geom_bond_atom_site_label_2
_geom_bond_distance
_geom_bond_site_symmetry_2
_geom_bond_publ_flag
Rh1 C1 1.895(5) . ?
Rh1 C2 1.906(6) . ?
Rh1 C7 2.168(6) . ?
Rh1 Ga1 2.5680(7) . ?
Rh1 Rh4 2.7404(6) . ?
Rh1 Rh5 2.7614(6) . ?
Rh1 Rh3 2.8282(5) . ?
Rh1 Rh2 2.8574(5) . ?
Rh2 C4 1.886(6) . ?
Rh2 C3 1.894(5) . ?
Rh2 C8 2.155(6) . ?
Rh2 Ga1 2.5714(7) . ?
Rh2 Rh5 2.7370(6) . ?
Rh2 Rh6 2.7588(6) . ?
Rh2 Rh3 2.8190(5) . ?
Rh3 C5 1.887(6) . ?
Rh3 C6 1.909(6) . ?
Rh3 C9 2.200(5) . ?
Rh3 Ga1 2.6309(7) . ?
Rh3 Rh6 2.7589(6) . ?
Rh3 Rh4 2.7791(6) . ?
Rh4 C10 1.905(6) . ?
Rh4 C11 1.907(7) . ?
Rh4 C9 2.172(5) . ?
Rh4 C7 2.185(5) . ?
Rh4 Rh6 2.7577(6) . ?
Rh4 Rh5 2.7593(6) . ?
Rh5 C13 1.908(6) . ?
Rh5 C12 1.909(5) . ?
Rh5 C7 2.178(5) . ?
Rh5 C8 2.207(5) . ?
Rh5 Rh6 2.7681(6) . ?
Rh6 C15 1.909(6) . ?
Rh6 C14 1.909(6) . ?
Rh6 C8 2.168(5) . ?
Rh6 C9 2.187(5) . ?
Ga1 C16 2.242(5) . ?
Ga1 C17 2.273(6) . ?
Ga1 C20 2.329(6) . ?
Ga1 C18 2.355(6) . ?
Ga1 C19 2.390(5) . ?
O1 C1 1.134(6) . ?
O2 C2 1.137(7) . ?
O3 C3 1.139(6) . ?
O4 C4 1.146(6) . ?
O5 C5 1.143(6) . ?
O6 C6 1.136(6) . ?
O7 C7 1.174(6) . ?
O8 C8 1.170(6) . ?
O9 C9 1.163(6) . ?
O10 C10 1.134(6) . ?
O11 C11 1.137(7) . ?
O12 C12 1.142(6) . ?
O13 C13 1.127(7) . ?
O14 C14 1.135(6) . ?
O15 C15 1.135(7) . ?
C16 C20 1.419(7) . ?
C16 C17 1.440(8) . ?
C16 C21 1.507(7) . ?
C17 C18 1.420(8) . ?
C17 C22 1.499(8) . ?
C18 C19 1.419(8) . ?
C18 C23 1.504(8) . ?
C19 C20 1.426(8) . ?
C19 C24 1.504(8) . ?
C20 C25 1.508(8) . ?
